data_2211849
loop_
_publ_author_name
'Chun-Yang Zheng'
'Ling Fan'
'Dun-Jia Wang'

_publ_section_title
;
 3-Hydroxy-3-(6-methoxynaphthalen-2-yl)-1-phenylprop-2-en-1-one
;
_journal_coeditor_code HG2153
_journal_issue 1
_journal_name_full 'Acta Crystallographica Section E'
_journal_page_first o396
_journal_page_last o397
_journal_paper_doi 10.1107/S1600536806053797
_journal_volume 63
_journal_year 2007
_chemical_formula_iupac 'C20 H16 O3'
_chemical_formula_moiety 'C20 H16 O3'
_chemical_formula_sum 'C20 H16 O3'
_chemical_formula_weight 304.33
_chemical_melting_point 416
_chemical_name_systematic
;
3-Hydroxy-3-(6-methoxynaphthalen-2-yl)-1-phenylprop-2-en-1-one
;
_space_group_IT_number 61
_symmetry_cell_setting orthorhombic
_symmetry_space_group_name_Hall '-P 2ac 2ab'
_symmetry_space_group_name_H-M 'P b c a'
_atom_sites_solution_hydrogens geom
_atom_sites_solution_primary direct
_atom_sites_solution_secondary difmap
_audit_creation_method SHELXL-97
_cell_angle_alpha 90.00
_cell_angle_beta 90.00
_cell_angle_gamma 90.00
_cell_formula_units_Z 8
_cell_length_a 11.213(2)
_cell_length_b 8.1919(16)
_cell_length_c 33.739(6)
_cell_measurement_reflns_used 3799
_cell_measurement_temperature 297(2)
_cell_measurement_theta_max 21.02
_cell_measurement_theta_min 2.18
_cell_volume 3099.1(10)
_computing_cell_refinement SMART
_computing_data_collection 'SMART (Bruker, 1997)'
_computing_data_reduction 'SAINT (Bruker, 1999)'
_computing_molecular_graphics 'SHELXTL (Bruker, 2001)'
_computing_publication_material SHELXTL
_computing_structure_refinement 'SHELXL97 (Sheldrick, 1997)'
_computing_structure_solution 'SHELXS97 (Sheldrick, 1997)'
_diffrn_ambient_temperature 297(2)
_diffrn_detector_area_resol_mean 0
_diffrn_measured_fraction_theta_full 0.996
_diffrn_measured_fraction_theta_max 0.996
_diffrn_measurement_device_type 'Bruker SMART CCD area-detector'
_diffrn_measurement_method '\f and \w'
_diffrn_radiation_monochromator graphite
_diffrn_radiation_source 'fine-focus sealed tube'
_diffrn_radiation_type MoK\a
_diffrn_radiation_wavelength 0.71073
_diffrn_reflns_av_R_equivalents 0.0529
_diffrn_reflns_av_sigmaI/netI 0.0333
_diffrn_reflns_limit_h_max 14
_diffrn_reflns_limit_h_min -14
_diffrn_reflns_limit_k_max 10
_diffrn_reflns_limit_k_min -10
_diffrn_reflns_limit_l_max 40
_diffrn_reflns_limit_l_min -42
_diffrn_reflns_number 23289
_diffrn_reflns_theta_full 26.49
_diffrn_reflns_theta_max 26.49
_diffrn_reflns_theta_min 2.18
_diffrn_standards_decay_% 0
_diffrn_standards_interval_count 0
_diffrn_standards_interval_time 0
_diffrn_standards_number 0
_exptl_absorpt_coefficient_mu 0.087
_exptl_absorpt_correction_T_max 0.9864
_exptl_absorpt_correction_T_min 0.9772
_exptl_absorpt_correction_type multi-scan
_exptl_absorpt_process_details '(SADABS; Sheldrick, 1996)'
_exptl_crystal_colour yellow
_exptl_crystal_density_diffrn 1.304
_exptl_crystal_density_method 'not measured'
_exptl_crystal_description plate
_exptl_crystal_F_000 1280
_exptl_crystal_size_max 0.23
_exptl_crystal_size_mid 0.20
_exptl_crystal_size_min 0.06
_refine_diff_density_max 0.131
_refine_diff_density_min -0.113
_refine_ls_extinction_method none
_refine_ls_goodness_of_fit_ref 1.157
_refine_ls_hydrogen_treatment mixed
_refine_ls_matrix_type full
_refine_ls_number_parameters 212
_refine_ls_number_reflns 3202
_refine_ls_number_restraints 0
_refine_ls_restrained_S_all 1.157
_refine_ls_R_factor_all 0.1006
_refine_ls_R_factor_gt 0.0675
_refine_ls_shift/su_max 0.001
_refine_ls_shift/su_mean 0.000
_refine_ls_structure_factor_coef Fsqd
_refine_ls_weighting_details 'calc w=1/[\s^2^(Fo^2^)+(0.0383P)^2^+0.8925P] where P=(Fo^2^+2Fc^2^)/3'
_refine_ls_weighting_scheme calc
_refine_ls_wR_factor_gt 0.1251
_refine_ls_wR_factor_ref 0.1383
_reflns_number_gt 2279
_reflns_number_total 3202
_reflns_threshold_expression I>2\s(I)
_cod_data_source_file hg2153.cif
_cod_data_source_block I
_cod_depositor_comments
;
The following automatic conversions were performed:
'_symmetry_cell_setting' value 'Orthorhombic' changed to 'orthorhombic'
according to '/home/saulius/struct/CIF-dictionaries/cif_core.dic'
dictionary named 'cif_core.dic' version 2.4.1 from 2010-06-29.

Automatic conversion script
Id: cif_fix_enum 1527 2010-12-29 10:47:43Z saulius 

The following automatic conversions were performed:

'_symmetry_cell_setting' value 'Orthorhombic' changed to
'orthorhombic' according to
/home/saulius/struct/CIF-dictionaries/cif_core.dic dictionary named
'cif_core.dic' version 2.4.1 from 2010-06-29.

Automatic conversion script
Id: cif_fix_values 1715 2011-07-08 13:25:40Z adriana 
;
_cod_database_code 2211849
_cod_database_fobs_code 2211849

loop_
_symmetry_equiv_pos_as_xyz
'x, y, z'
'-x+1/2, -y, z+1/2'
'-x, y+1/2, -z+1/2'
'x+1/2, -y+1/2, -z'
'-x, -y, -z'
'x-1/2, y, -z-1/2'
'x, -y-1/2, z-1/2'
'-x-1/2, y-1/2, z'

loop_
_atom_site_type_symbol
_atom_site_label
_atom_site_fract_x
_atom_site_fract_y
_atom_site_fract_z
_atom_site_U_iso_or_equiv
_atom_site_adp_type
_atom_site_calc_flag
_atom_site_refinement_flags
_atom_site_occupancy
C C1 0.4898(3) 0.0994(4) 0.33914(9) 0.1026(10) Uani d . 1
H H1A 0.4179 0.0671 0.3525 0.154 Uiso calc R 1
H H1B 0.4856 0.0673 0.3118 0.154 Uiso calc R 1
H H1C 0.4987 0.2157 0.3408 0.154 Uiso calc R 1
C C2 0.6035(2) 0.0481(3) 0.39689(8) 0.0640(7) Uani d . 1
C C3 0.6995(2) -0.0385(3) 0.41429(9) 0.0725(8) Uani d . 1
H H3 0.7470 -0.1060 0.3987 0.087 Uiso calc R 1
C C4 0.7220(2) -0.0233(3) 0.45348(9) 0.0660(7) Uani d . 1
H H4 0.7845 -0.0822 0.4646 0.079 Uiso calc R 1
C C5 0.65284(17) 0.0798(2) 0.47797(7) 0.0525(6) Uani d . 1
C C6 0.55724(17) 0.1658(2) 0.46039(7) 0.0489(5) Uani d . 1
C C7 0.53419(19) 0.1483(3) 0.41947(7) 0.0566(6) Uani d . 1
H H7 0.4715 0.2053 0.4079 0.068 Uiso calc R 1
C C8 0.48888(18) 0.2700(3) 0.48465(7) 0.0538(6) Uani d . 1
H H8 0.4252 0.3271 0.4737 0.065 Uiso calc R 1
C C9 0.51431(18) 0.2885(3) 0.52371(7) 0.0550(6) Uani d . 1
H H9 0.4680 0.3586 0.5390 0.066 Uiso calc R 1
C C10 0.60965(17) 0.2037(3) 0.54163(7) 0.0511(6) Uani d . 1
C C11 0.67572(18) 0.1000(3) 0.51839(8) 0.0572(6) Uani d . 1
H H11 0.7377 0.0413 0.5299 0.069 Uiso calc R 1
C C12 0.6395(2) 0.2246(3) 0.58395(8) 0.0614(6) Uani d . 1
C C13 0.5690(2) 0.3102(3) 0.61067(7) 0.0630(6) Uani d . 1
H H13 0.4977 0.3557 0.6019 0.076 Uiso calc R 1
C C14 0.6020(2) 0.3299(3) 0.65021(8) 0.0679(7) Uani d . 1
C C15 0.5286(2) 0.4224(3) 0.67902(7) 0.0652(7) Uani d . 1
C C16 0.5834(3) 0.5031(3) 0.71009(8) 0.0780(8) Uani d . 1
H H16 0.6657 0.4970 0.7130 0.094 Uiso calc R 1
C C17 0.5168(3) 0.5925(4) 0.73677(8) 0.0883(9) Uani d . 1
H H17 0.5547 0.6490 0.7571 0.106 Uiso calc R 1
C C18 0.3952(3) 0.5984(4) 0.73339(8) 0.0924(9) Uani d . 1
H H18 0.3505 0.6570 0.7517 0.111 Uiso calc R 1
C C19 0.3392(3) 0.5176(4) 0.70293(9) 0.0936(10) Uani d . 1
H H19 0.2566 0.5215 0.7007 0.112 Uiso calc R 1
C C20 0.4056(2) 0.4305(4) 0.67564(8) 0.0804(8) Uani d . 1
H H20 0.3674 0.3770 0.6549 0.096 Uiso calc R 1
O O1 0.58920(18) 0.0224(2) 0.35740(6) 0.0841(6) Uani d . 1
O O2 0.73869(16) 0.1577(3) 0.59569(6) 0.0890(6) Uani d . 1
O O3 0.70107(17) 0.2695(3) 0.66305(6) 0.0951(6) Uani d . 1
H H3A 0.746(3) 0.191(4) 0.6282(10) 0.143 Uiso d . 1

loop_
_atom_site_aniso_label
_atom_site_aniso_U_11
_atom_site_aniso_U_22
_atom_site_aniso_U_33
_atom_site_aniso_U_12
_atom_site_aniso_U_13
_atom_site_aniso_U_23
C1 0.140(3) 0.098(2) 0.0703(19) 0.015(2) 0.0043(19) 0.0030(17)
C2 0.0675(16) 0.0497(14) 0.0747(17) -0.0067(12) 0.0250(13) 0.0028(12)
C3 0.0627(16) 0.0480(15) 0.107(2) 0.0077(12) 0.0321(15) -0.0003(15)
C4 0.0508(14) 0.0455(14) 0.102(2) 0.0069(11) 0.0132(13) 0.0084(14)
C5 0.0380(11) 0.0329(11) 0.0868(17) -0.0021(9) 0.0119(11) 0.0069(11)
C6 0.0375(11) 0.0358(11) 0.0735(15) -0.0054(9) 0.0099(10) 0.0066(10)
C7 0.0489(13) 0.0456(13) 0.0754(16) -0.0013(10) 0.0131(12) 0.0092(12)
C8 0.0408(11) 0.0467(13) 0.0739(16) 0.0060(10) 0.0059(11) 0.0057(11)
C9 0.0456(12) 0.0475(13) 0.0719(17) 0.0017(10) 0.0076(11) 0.0026(11)
C10 0.0395(11) 0.0390(12) 0.0748(16) -0.0060(10) 0.0043(11) 0.0105(11)
C11 0.0382(11) 0.0419(12) 0.0915(18) -0.0024(10) 0.0017(12) 0.0125(12)
C12 0.0473(13) 0.0525(14) 0.0845(18) -0.0068(11) -0.0066(12) 0.0157(13)
C13 0.0526(13) 0.0638(16) 0.0727(17) -0.0025(12) -0.0080(12) 0.0082(13)
C14 0.0599(15) 0.0669(17) 0.0770(18) -0.0120(13) -0.0167(14) 0.0152(14)
C15 0.0718(16) 0.0644(16) 0.0592(15) -0.0120(13) -0.0119(13) 0.0133(13)
C16 0.0834(19) 0.0812(19) 0.0694(17) -0.0193(16) -0.0218(15) 0.0143(16)
C17 0.114(3) 0.093(2) 0.0572(17) -0.023(2) -0.0176(17) 0.0017(16)
C18 0.108(2) 0.107(2) 0.0628(18) -0.014(2) 0.0014(17) -0.0057(17)
C19 0.0789(19) 0.128(3) 0.0741(19) -0.0030(19) 0.0001(16) -0.0130(19)
C20 0.0731(18) 0.103(2) 0.0653(17) -0.0145(16) -0.0111(14) -0.0038(16)
O1 0.0992(14) 0.0762(13) 0.0769(13) 0.0076(11) 0.0273(11) 0.0007(10)
O2 0.0632(11) 0.1040(16) 0.0997(13) 0.0192(11) -0.0149(11) 0.0083(12)
O3 0.0773(12) 0.1131(17) 0.0948(14) 0.0119(12) -0.0266(11) 0.0082(13)

loop_
_atom_type_symbol
_atom_type_description
_atom_type_scat_dispersion_real
_atom_type_scat_dispersion_imag
_atom_type_scat_source
C C 0.0033 0.0016 'International Tables Vol C Tables 4.2.6.8 and 6.1.1.4'
H H 0.0000 0.0000 'International Tables Vol C Tables 4.2.6.8 and 6.1.1.4'
O O 0.0106 0.0060 'International Tables Vol C Tables 4.2.6.8 and 6.1.1.4'

loop_
_geom_angle_atom_site_label_1
_geom_angle_atom_site_label_2
_geom_angle_atom_site_label_3
_geom_angle
_geom_angle_publ_flag
O1 C1 H1A 109.5 ?
O1 C1 H1B 109.5 ?
H1A C1 H1B 109.5 ?
O1 C1 H1C 109.5 ?
H1A C1 H1C 109.5 ?
H1B C1 H1C 109.5 ?
O1 C2 C7 125.1(2) ?
O1 C2 C3 114.7(2) ?
C7 C2 C3 120.2(2) ?
C4 C3 C2 120.1(2) ?
C4 C3 H3 120.0 ?
C2 C3 H3 120.0 ?
C3 C4 C5 121.6(2) ?
C3 C4 H4 119.2 ?
C5 C4 H4 119.2 ?
C11 C5 C4 122.7(2) ?
C11 C5 C6 119.3(2) ?
C4 C5 C6 117.9(2) ?
C8 C6 C7 122.0(2) ?
C8 C6 C5 118.1(2) ?
C7 C6 C5 119.9(2) ?
C2 C7 C6 120.2(2) ?
C2 C7 H7 119.9 ?
C6 C7 H7 119.9 ?
C9 C8 C6 121.2(2) ?
C9 C8 H8 119.4 ?
C6 C8 H8 119.4 ?
C8 C9 C10 121.4(2) ?
C8 C9 H9 119.3 ?
C10 C9 H9 119.3 ?
C11 C10 C9 117.9(2) ?
C11 C10 C12 120.1(2) ?
C9 C10 C12 121.9(2) ?
C10 C11 C5 122.1(2) ?
C10 C11 H11 118.9 ?
C5 C11 H11 118.9 ?
O2 C12 C13 120.1(2) y
O2 C12 C10 116.1(2) ?
C13 C12 C10 123.9(2) ?
C12 C13 C14 121.9(2) y
C12 C13 H13 119.0 ?
C14 C13 H13 119.0 ?
O3 C14 C13 120.3(3) y
O3 C14 C15 117.0(2) ?
C13 C14 C15 122.7(2) ?
C16 C15 C20 118.8(3) ?
C16 C15 C14 119.7(2) ?
C20 C15 C14 121.5(2) ?
C17 C16 C15 120.5(3) ?
C17 C16 H16 119.7 ?
C15 C16 H16 119.7 ?
C18 C17 C16 120.2(3) ?
C18 C17 H17 119.9 ?
C16 C17 H17 119.9 ?
C17 C18 C19 120.0(3) ?
C17 C18 H18 120.0 ?
C19 C18 H18 120.0 ?
C18 C19 C20 120.0(3) ?
C18 C19 H19 120.0 ?
C20 C19 H19 120.0 ?
C19 C20 C15 120.4(3) ?
C19 C20 H20 119.8 ?
C15 C20 H20 119.8 ?
C2 O1 C1 116.7(2) ?
C12 O2 H3A 104.6(18) ?
C14 O3 H3A 101.4(14) ?

loop_
_geom_bond_atom_site_label_1
_geom_bond_atom_site_label_2
_geom_bond_distance
_geom_bond_publ_flag
C1 O1 1.421(3) ?
C1 H1A 0.9600 ?
C1 H1B 0.9600 ?
C1 H1C 0.9600 ?
C2 O1 1.358(3) ?
C2 C7 1.363(3) ?
C2 C3 1.417(3) ?
C3 C4 1.352(3) ?
C3 H3 0.9300 ?
C4 C5 1.413(3) ?
C4 H4 0.9300 ?
C5 C11 1.397(3) ?
C5 C6 1.414(3) ?
C6 C8 1.409(3) ?
C6 C7 1.412(3) ?
C7 H7 0.9300 ?
C8 C9 1.357(3) ?
C8 H8 0.9300 ?
C9 C10 1.411(3) ?
C9 H9 0.9300 ?
C10 C11 1.373(3) ?
C10 C12 1.476(3) ?
C11 H11 0.9300 ?
C12 O2 1.302(3) y
C12 C13 1.389(3) y
C13 C14 1.394(3) y
C13 H13 0.9300 ?
C14 O3 1.291(3) y
C14 C15 1.482(4) ?
C15 C16 1.383(3) ?
C15 C20 1.386(3) ?
C16 C17 1.380(4) ?
C16 H16 0.9300 ?
C17 C18 1.369(4) ?
C17 H17 0.9300 ?
C18 C19 1.374(4) ?
C18 H18 0.9300 ?
C19 C20 1.382(4) ?
C19 H19 0.9300 ?
C20 H20 0.9300 ?
O2 H3A 1.13(3) ?
O3 H3A 1.43(4) ?

loop_
_geom_hbond_atom_site_label_D
_geom_hbond_atom_site_label_H
_geom_hbond_atom_site_label_A
_geom_hbond_distance_DH
_geom_hbond_distance_HA
_geom_hbond_distance_DA
_geom_hbond_angle_DHA
O2 H3A O3 1.13(3) 1.43(4) 2.486(3) 152(3)

loop_
_geom_torsion_atom_site_label_1
_geom_torsion_atom_site_label_2
_geom_torsion_atom_site_label_3
_geom_torsion_atom_site_label_4
_geom_torsion
O1 C2 C3 C4 -179.6(2)
C7 C2 C3 C4 0.6(3)
C2 C3 C4 C5 -0.9(4)
C3 C4 C5 C11 -178.8(2)
C3 C4 C5 C6 0.9(3)
C11 C5 C6 C8 0.3(3)
C4 C5 C6 C8 -179.36(19)
C11 C5 C6 C7 179.11(19)
C4 C5 C6 C7 -0.6(3)
O1 C2 C7 C6 180.0(2)
C3 C2 C7 C6 -0.3(3)
C8 C6 C7 C2 179.0(2)
C5 C6 C7 C2 0.3(3)
C7 C6 C8 C9 -178.3(2)
C5 C6 C8 C9 0.5(3)
C6 C8 C9 C10 -0.3(3)
C8 C9 C10 C11 -0.6(3)
C8 C9 C10 C12 179.0(2)
C9 C10 C11 C5 1.5(3)
C12 C10 C11 C5 -178.20(19)
C4 C5 C11 C10 178.3(2)
C6 C5 C11 C10 -1.3(3)
C11 C10 C12 O2 8.8(3)
C9 C10 C12 O2 -170.8(2)
C11 C10 C12 C13 -171.5(2)
C9 C10 C12 C13 8.8(3)
O2 C12 C13 C14 1.1(4)
C10 C12 C13 C14 -178.6(2)
C12 C13 C14 O3 0.7(4)
C12 C13 C14 C15 179.3(2)
O3 C14 C15 C16 28.9(3)
C13 C14 C15 C16 -149.7(2)
O3 C14 C15 C20 -151.1(3)
C13 C14 C15 C20 30.2(4)
C20 C15 C16 C17 -1.2(4)
C14 C15 C16 C17 178.7(2)
C15 C16 C17 C18 1.9(4)
C16 C17 C18 C19 -1.2(5)
C17 C18 C19 C20 -0.1(5)
C18 C19 C20 C15 0.7(5)
C16 C15 C20 C19 -0.1(4)
C14 C15 C20 C19 180.0(3)
C7 C2 O1 C1 -3.8(4)
C3 C2 O1 C1 176.4(2)

loop_
_cod_related_entry_id
_cod_related_entry_database
_cod_related_entry_code
1 ChemSpider 30655135
